data_7204893
loop_
_publ_author_name
'Kuzmicz, Rafal'
'Dobrzycki, Lukasz'
'Wozniak, Krzysztof'
'Benevelli, Francesca'
'Klinowski, Jacek'
'Kolodziejski, Waclaw'

_publ_section_title
;
 X-ray diffraction and 13C solid-state NMR studies of the solvate of
 tetra(C-undecyl)calix[4]resorcinarene with dimethylacetamide
;
_journal_coden_ASTM PPCPFQ
_journal_issue 11
_journal_name_full 'Physical Chemistry Chemical Physics'
_journal_page_first 2387
_journal_page_last 2391
_journal_paper_doi 10.1039/b107416b
_journal_volume 4
_journal_year 2002
_chemical_formula_sum 'C92 H157 N5 O13'
_chemical_formula_weight 1541.29
_space_group_IT_number 2
_symmetry_cell_setting triclinic
_symmetry_space_group_name_Hall '-P 1'
_symmetry_space_group_name_H-M 'P -1'
_atom_sites_solution_hydrogens geom
_atom_sites_solution_primary direct
_atom_sites_solution_secondary difmap
_audit_creation_method SHELXL-97
_cell_angle_alpha 78.31(3)
_cell_angle_beta 89.92(3)
_cell_angle_gamma 77.10(3)
_cell_formula_units_Z 2
_cell_length_a 9.773(2)
_cell_length_b 17.050(3)
_cell_length_c 27.745(6)
_cell_measurement_reflns_used 6000
_cell_measurement_temperature 103(2)
_cell_measurement_theta_max 45
_cell_measurement_theta_min 4
_cell_volume 4408.3(17)
_computing_cell_refinement CrysAlisRED
_computing_data_collection CrysAlisCCD
_computing_data_reduction CrysAlisRED
_computing_molecular_graphics Diamond
_computing_publication_material SHELXTL
_computing_structure_refinement 'SHELXL-97 (Sheldrick, 1997)'
_computing_structure_solution 'SHELXS-97 (Sheldrick, 1990)'
_diffrn_ambient_temperature 103(2)
_diffrn_measured_fraction_theta_full 0.994
_diffrn_measured_fraction_theta_max 0.994
_diffrn_measurement_device_type KM4CCD
_diffrn_measurement_method omega_scan
_diffrn_radiation_monochromator graphite
_diffrn_radiation_source 'fine-focus sealed tube'
_diffrn_radiation_type MoK\a
_diffrn_radiation_wavelength 0.71073
_diffrn_reflns_av_R_equivalents 0.1538
_diffrn_reflns_av_sigmaI/netI 0.1087
_diffrn_reflns_limit_h_max 9
_diffrn_reflns_limit_h_min -9
_diffrn_reflns_limit_k_max 16
_diffrn_reflns_limit_k_min -16
_diffrn_reflns_limit_l_max 27
_diffrn_reflns_limit_l_min -27
_diffrn_reflns_number 42505
_diffrn_reflns_theta_full 20.50
_diffrn_reflns_theta_max 20.50
_diffrn_reflns_theta_min 3.40
_diffrn_standards_decay_% 1%
_diffrn_standards_interval_count 50
_diffrn_standards_interval_time 1500_sec
_diffrn_standards_number 1_frame
_exptl_absorpt_coefficient_mu 0.08
_exptl_absorpt_correction_T_max -
_exptl_absorpt_correction_T_min -
_exptl_absorpt_correction_type -
_exptl_absorpt_process_details -
_exptl_crystal_colour colourless
_exptl_crystal_density_diffrn 1.161
_exptl_crystal_density_meas ?
_exptl_crystal_density_method 'not measured'
_exptl_crystal_description prismatic
_exptl_crystal_F_000 1696
_exptl_crystal_size_max 0.5
_exptl_crystal_size_mid 0.4
_exptl_crystal_size_min 0.3
_refine_diff_density_max 0.660
_refine_diff_density_min -0.436
_refine_diff_density_rms 0.095
_refine_ls_extinction_method none
_refine_ls_goodness_of_fit_ref 1.051
_refine_ls_hydrogen_treatment mixed
_refine_ls_matrix_type full
_refine_ls_number_parameters 1031
_refine_ls_number_reflns 8791
_refine_ls_number_restraints 1
_refine_ls_restrained_S_all 1.052
_refine_ls_R_factor_all 0.1687
_refine_ls_R_factor_gt 0.1171
_refine_ls_shift/su_max 0.015
_refine_ls_shift/su_mean 0.005
_refine_ls_structure_factor_coef Fsqd
_refine_ls_weighting_details 'calc w=1/[\s^2^(Fo^2^)+(0.2000P)^2^+0.0000P] where P=(Fo^2^+2Fc^2^)/3'
_refine_ls_weighting_scheme calc
_refine_ls_wR_factor_gt 0.2888
_refine_ls_wR_factor_ref 0.3412
_reflns_number_gt 4500
_reflns_number_total 8802
_reflns_threshold_expression >2sigma(I)
_cod_data_source_file cryst_data.txt
_cod_data_source_block CAV11xDMA
_cod_depositor_comments
;
The following automatic conversions were performed:

'_exptl_crystal_density_meas' value 'not mesured' was changed to '?'
- the value is perceived as not measured.

Automatic conversion script
Id: cif_fix_values 3008 2015-01-20 13:52:24Z robertas 
;
_cod_original_cell_volume 4408.7(15)
_cod_original_sg_symbol_H-M P-1
_cod_database_code 7204893

loop_
_symmetry_equiv_pos_as_xyz
'x, y, z'
'-x, -y, -z'

loop_
_atom_site_label
_atom_site_type_symbol
_atom_site_fract_x
_atom_site_fract_y
_atom_site_fract_z
_atom_site_U_iso_or_equiv
_atom_site_adp_type
_atom_site_occupancy
_atom_site_symmetry_multiplicity
_atom_site_calc_flag
_atom_site_refinement_flags
_atom_site_disorder_assembly
_atom_site_disorder_group
O1 O 0.1466(5) 1.0899(3) 0.0827(2) 0.0445(14) Uani 1 1 d . . .
H1O H 0.110(7) 1.121(4) 0.054(3) 0.04(2) Uiso 1 1 d . . .
O3 O -0.3286(5) 1.0962(3) 0.1317(2) 0.0498(15) Uani 1 1 d . . .
H3O H -0.350(7) 1.139(5) 0.105(3) 0.06(2) Uiso 1 1 d . . .
O19 O -0.4081(5) 0.9475(3) 0.13705(18) 0.0509(14) Uani 1 1 d . . .
H19O H -0.395(8) 1.007(5) 0.136(3) 0.09(3) Uiso 1 1 d . . .
O21 O -0.2987(5) 0.6609(3) 0.18615(18) 0.0508(14) Uani 1 1 d . . .
H21O H -0.30(2) 0.583(12) 0.188(7) 0.30(9) Uiso 1 1 d . . .
O37 O -0.1096(6) 0.5170(4) 0.2303(2) 0.0525(16) Uani 1 1 d . . .
H37O H -0.097(7) 0.476(4) 0.222(2) 0.04(2) Uiso 1 1 d . . .
O39 O 0.3632(5) 0.5062(3) 0.1804(2) 0.0562(15) Uani 1 1 d . . .
H39O H 0.4328 0.5200 0.1892 0.084 Uiso 1 1 calc R . .
O55 O 0.3937(6) 0.6474(3) 0.11327(18) 0.0481(15) Uani 1 1 d . . .
H55O H 0.408(14) 0.615(8) 0.134(5) 0.150 Uiso 1 1 d . . .
O57 O 0.2769(5) 0.9340(3) 0.06460(18) 0.0466(14) Uani 1 1 d . . .
H57O H 0.264(12) 0.991(7) 0.071(4) 0.14(5) Uiso 1 1 d . . .
C1 C 0.0510(8) 1.0634(4) 0.1144(3) 0.0414(19) Uani 1 1 d . . .
C2 C -0.0940(7) 1.0961(4) 0.1064(3) 0.0421(19) Uani 1 1 d . . .
H2 H -0.1282 1.1376 0.0791 0.051 Uiso 1 1 calc R . .
C3 C -0.1859(8) 1.0660(4) 0.1393(3) 0.048(2) Uani 1 1 d . . .
C4 C -0.1378(8) 1.0044(4) 0.1812(3) 0.0389(19) Uani 1 1 d . . .
C5 C 0.0068(8) 0.9739(4) 0.1872(3) 0.0407(19) Uani 1 1 d . . .
H5 H 0.0402 0.9322 0.2145 0.049 Uiso 1 1 calc R . .
C6 C 0.1044(7) 1.0005(4) 0.1560(3) 0.0377(18) Uani 1 1 d . . .
C7 C 0.2627(7) 0.9617(4) 0.1649(2) 0.0365(18) Uani 1 1 d . . .
H7 H 0.3107 0.9957 0.1410 0.044 Uiso 1 1 calc R . .
C8 C 0.3170(8) 0.9649(4) 0.2158(3) 0.0430(19) Uani 1 1 d . . .
H8A H 0.4093 0.9284 0.2228 0.052 Uiso 1 1 calc R . .
H8B H 0.2548 0.9452 0.2403 0.052 Uiso 1 1 calc R . .
C9 C 0.3268(7) 1.0523(4) 0.2202(2) 0.0400(19) Uani 1 1 d . . .
H9A H 0.3931 1.0703 0.1968 0.048 Uiso 1 1 calc R . .
H9B H 0.2357 1.0892 0.2107 0.048 Uiso 1 1 calc R . .
C10 C 0.3715(8) 1.0608(4) 0.2707(3) 0.044(2) Uani 1 1 d . . .
H10A H 0.4487 1.0147 0.2839 0.053 Uiso 1 1 calc R . .
H10B H 0.4066 1.1105 0.2671 0.053 Uiso 1 1 calc R . .
C11 C 0.2581(8) 1.0643(4) 0.3076(3) 0.047(2) Uani 1 1 d . . .
H11A H 0.2290 1.0125 0.3135 0.056 Uiso 1 1 calc R . .
H11B H 0.1776 1.1073 0.2932 0.056 Uiso 1 1 calc R . .
C12 C 0.2999(7) 1.0806(4) 0.3573(2) 0.0375(18) Uani 1 1 d . . .
H12B H 0.3759 1.0356 0.3730 0.045 Uiso 1 1 calc R . .
H12A H 0.3349 1.1305 0.3515 0.045 Uiso 1 1 calc R . .
C13 C 0.1790(7) 1.0896(4) 0.3924(2) 0.0380(18) Uani 1 1 d . . .
H13A H 0.1022 1.1336 0.3763 0.046 Uiso 1 1 calc R . .
H13B H 0.1456 1.0392 0.3988 0.046 Uiso 1 1 calc R . .
C14 C 0.2172(7) 1.1076(4) 0.4411(3) 0.0408(19) Uani 1 1 d . . .
H14A H 0.2932 1.0634 0.4575 0.049 Uiso 1 1 calc R . .
H14B H 0.2511 1.1579 0.4349 0.049 Uiso 1 1 calc R . .
C15 C 0.0961(7) 1.1169(4) 0.4748(3) 0.044(2) Uani 1 1 d . . .
H15A H 0.0618 1.0668 0.4804 0.053 Uiso 1 1 calc R . .
H15B H 0.0206 1.1613 0.4581 0.053 Uiso 1 1 calc R . .
C16 C 0.1294(7) 1.1344(4) 0.5243(3) 0.045(2) Uani 1 1 d . . .
H16A H 0.1648 1.1841 0.5188 0.054 Uiso 1 1 calc R . .
H16B H 0.2036 1.0896 0.5413 0.054 Uiso 1 1 calc R . .
C17 C 0.0056(7) 1.1447(4) 0.5571(3) 0.046(2) Uani 1 1 d . . .
H17A H -0.0685 1.1896 0.5400 0.056 Uiso 1 1 calc R . .
H17B H -0.0300 1.0950 0.5625 0.056 Uiso 1 1 calc R . .
C18 C 0.0388(8) 1.1619(5) 0.6064(3) 0.054(2) Uani 1 1 d . . .
H18A H 0.1118 1.1178 0.6238 0.081 Uiso 1 1 calc R . .
H18B H -0.0439 1.1664 0.6253 0.081 Uiso 1 1 calc R . .
H18C H 0.0696 1.2125 0.6016 0.081 Uiso 1 1 calc R . .
C19 C -0.3363(7) 0.8809(4) 0.1717(3) 0.0424(19) Uani 1 1 d . . .
C20 C -0.3524(7) 0.8054(4) 0.1649(3) 0.0405(19) Uani 1 1 d . . .
H20 H -0.4103 0.8024 0.1391 0.049 Uiso 1 1 calc R . .
C21 C -0.2819(7) 0.7337(4) 0.1969(3) 0.0390(19) Uani 1 1 d . . .
C22 C -0.1998(7) 0.7373(4) 0.2370(3) 0.0434(19) Uani 1 1 d . . .
C23 C -0.1895(7) 0.8155(4) 0.2432(3) 0.0421(19) Uani 1 1 d . . .
H23 H -0.1357 0.8191 0.2699 0.051 Uiso 1 1 calc R . .
C24 C -0.2557(7) 0.8875(4) 0.2113(3) 0.046(2) Uani 1 1 d . . .
C25 C -0.2381(7) 0.9727(4) 0.2175(3) 0.0389(19) Uani 1 1 d . . .
H25 H -0.3301 1.0106 0.2091 0.047 Uiso 1 1 calc R . .
C26 C -0.1981(8) 0.9761(4) 0.2700(3) 0.048(2) Uani 1 1 d . . .
H26A H -0.1054 0.9413 0.2796 0.057 Uiso 1 1 calc R . .
H26B H -0.2645 0.9557 0.2924 0.057 Uiso 1 1 calc R . .
C27 C -0.1984(8) 1.0656(4) 0.2737(3) 0.054(2) Uani 1 1 d . . .
H27A H -0.1314 1.0853 0.2513 0.064 Uiso 1 1 calc R . .
H27B H -0.2907 1.1001 0.2631 0.064 Uiso 1 1 calc R . .
C28 C -0.1620(8) 1.0752(4) 0.3252(3) 0.048(2) Uani 1 1 d . . .
H28A H -0.1296 1.1256 0.3224 0.058 Uiso 1 1 calc R . .
H28B H -0.0850 1.0299 0.3396 0.058 Uiso 1 1 calc R . .
C29 C -0.2836(8) 1.0774(5) 0.3598(3) 0.049(2) Uani 1 1 d . . .
H29B H -0.3632 1.1202 0.3443 0.058 Uiso 1 1 calc R . .
H29A H -0.3115 1.0253 0.3646 0.058 Uiso 1 1 calc R . .
C30 C -0.2484(7) 1.0931(4) 0.4090(3) 0.044(2) Uani 1 1 d . . .
H30B H -0.2132 1.1429 0.4039 0.053 Uiso 1 1 calc R . .
H30A H -0.1733 1.0481 0.4253 0.053 Uiso 1 1 calc R . .
C31 C -0.3704(7) 1.1021(4) 0.4430(3) 0.047(2) Uani 1 1 d . . .
H31A H -0.4043 1.0518 0.4489 0.057 Uiso 1 1 calc R . .
H31B H -0.4464 1.1464 0.4265 0.057 Uiso 1 1 calc R . .
C32 C -0.3327(7) 1.1199(4) 0.4925(3) 0.043(2) Uani 1 1 d . . .
H32A H -0.2567 1.0754 0.5087 0.052 Uiso 1 1 calc R . .
H32B H -0.2978 1.1698 0.4863 0.052 Uiso 1 1 calc R . .
C33 C -0.4525(7) 1.1299(4) 0.5273(3) 0.044(2) Uani 1 1 d . . .
H33B H -0.5287 1.1742 0.5110 0.053 Uiso 1 1 calc R . .
H33A H -0.4870 1.0798 0.5337 0.053 Uiso 1 1 calc R . .
C34 C -0.4144(7) 1.1479(4) 0.5759(3) 0.0428(19) Uani 1 1 d . . .
H34B H -0.3818 1.1986 0.5694 0.051 Uiso 1 1 calc R . .
H34A H -0.3367 1.1042 0.5917 0.051 Uiso 1 1 calc R . .
C35 C -0.5335(7) 1.1563(4) 0.6119(3) 0.047(2) Uani 1 1 d . . .
H35B H -0.6116 1.1998 0.5961 0.057 Uiso 1 1 calc R . .
H35A H -0.5658 1.1055 0.6187 0.057 Uiso 1 1 calc R . .
C36 C -0.4933(8) 1.1745(5) 0.6590(3) 0.056(2) Uani 1 1 d . . .
H36B H -0.4105 1.1346 0.6734 0.083 Uiso 1 1 calc R . .
H36A H -0.5687 1.1722 0.6811 0.083 Uiso 1 1 calc R . .
H36C H -0.4745 1.2285 0.6532 0.083 Uiso 1 1 calc R . .
C37 C 0.0118(9) 0.5468(4) 0.2283(3) 0.047(2) Uani 1 1 d . . .
C38 C 0.1281(8) 0.5106(5) 0.2059(3) 0.049(2) Uani 1 1 d . . .
H38 H 0.1262 0.4653 0.1922 0.059 Uiso 1 1 calc R . .
C39 C 0.2471(8) 0.5416(4) 0.2037(3) 0.044(2) Uani 1 1 d . . .
C40 C 0.2510(8) 0.6106(4) 0.2225(3) 0.0413(19) Uani 1 1 d . . .
C41 C 0.1334(8) 0.6470(5) 0.2432(3) 0.046(2) Uani 1 1 d . . .
H41 H 0.1350 0.6937 0.2554 0.056 Uiso 1 1 calc R . .
C42 C 0.0076(8) 0.6166(4) 0.2470(3) 0.047(2) Uani 1 1 d . . .
C43 C -0.1202(7) 0.6588(4) 0.2712(3) 0.044(2) Uani 1 1 d . . .
H43 H -0.1839 0.6212 0.2756 0.053 Uiso 1 1 calc R . .
C44 C -0.0826(7) 0.6676(4) 0.3227(3) 0.0420(19) Uani 1 1 d . . .
H44B H -0.0165 0.7029 0.3204 0.050 Uiso 1 1 calc R . .
H44A H -0.1667 0.6940 0.3370 0.050 Uiso 1 1 calc R . .
C45 C -0.0185(8) 0.5854(4) 0.3566(3) 0.047(2) Uani 1 1 d . . .
H45A H -0.0837 0.5498 0.3582 0.056 Uiso 1 1 calc R . .
H45B H 0.0668 0.5597 0.3427 0.056 Uiso 1 1 calc R . .
C46 C 0.0162(7) 0.5931(4) 0.4084(3) 0.046(2) Uani 1 1 d . . .
H46B H 0.0793 0.5423 0.4248 0.055 Uiso 1 1 calc R . .
H46A H 0.0662 0.6367 0.4063 0.055 Uiso 1 1 calc R . .
C47 C -0.1078(7) 0.6106(4) 0.4398(3) 0.043(2) Uani 1 1 d . . .
H47A H -0.1566 0.5663 0.4429 0.052 Uiso 1 1 calc R . .
H47B H -0.1723 0.6608 0.4232 0.052 Uiso 1 1 calc R . .
C48 C -0.0689(7) 0.6198(4) 0.4904(3) 0.0412(19) Uani 1 1 d . . .
H48A H -0.0236 0.6657 0.4869 0.049 Uiso 1 1 calc R . .
H48B H -0.0005 0.5707 0.5060 0.049 Uiso 1 1 calc R . .
C49 C -0.1897(8) 0.6338(4) 0.5242(3) 0.045(2) Uani 1 1 d . . .
H49A H -0.2595 0.6821 0.5083 0.054 Uiso 1 1 calc R . .
H49B H -0.2333 0.5871 0.5286 0.054 Uiso 1 1 calc R . .
C50 C -0.1485(8) 0.6451(4) 0.5737(3) 0.048(2) Uani 1 1 d . . .
H50A H -0.1100 0.6937 0.5692 0.058 Uiso 1 1 calc R . .
H50B H -0.0742 0.5983 0.5885 0.058 Uiso 1 1 calc R . .
C51 C -0.2672(9) 0.6541(5) 0.6100(3) 0.060(2) Uani 1 1 d . . .
H51A H -0.3433 0.6997 0.5950 0.072 Uiso 1 1 calc R . .
H51B H -0.3033 0.6046 0.6158 0.072 Uiso 1 1 calc R . .
C52 C -0.2221(9) 0.6686(5) 0.6585(3) 0.062(2) Uani 1 1 d . . .
H52A H -0.1825 0.7169 0.6523 0.074 Uiso 1 1 calc R . .
H52B H -0.1482 0.6221 0.6738 0.074 Uiso 1 1 calc R . .
C53 C -0.3387(12) 0.6810(6) 0.6946(4) 0.095(3) Uani 1 1 d . . .
H53A H -0.4164 0.7244 0.6785 0.114 Uiso 1 1 calc R . .
H53B H -0.3726 0.6308 0.7033 0.114 Uiso 1 1 calc R . .
C54 C -0.2921(15) 0.7029(6) 0.7412(4) 0.124(5) Uani 1 1 d . . .
H54A H -0.2080 0.6639 0.7552 0.185 Uiso 1 1 calc R . .
H54B H -0.3649 0.7017 0.7645 0.185 Uiso 1 1 calc R . .
H54C H -0.2741 0.7570 0.7336 0.185 Uiso 1 1 calc R . .
C55 C 0.3621(7) 0.7207(4) 0.1297(3) 0.0386(19) Uani 1 1 d . . .
C56 C 0.3323(7) 0.7912(5) 0.0928(3) 0.042(2) Uani 1 1 d . . .
H32 H 0.3326 0.7866 0.0600 0.050 Uiso 1 1 calc R . .
C57 C 0.3021(7) 0.8688(4) 0.1043(3) 0.0373(18) Uani 1 1 d . . .
C58 C 0.2952(7) 0.8767(4) 0.1526(3) 0.0366(18) Uani 1 1 d . . .
C59 C 0.3208(7) 0.8042(5) 0.1884(3) 0.044(2) Uani 1 1 d . . .
H31 H 0.3147 0.8089 0.2212 0.053 Uiso 1 1 calc R . .
C60 C 0.3548(7) 0.7254(4) 0.1788(3) 0.0390(19) Uani 1 1 d . . .
C61 C 0.3801(7) 0.6484(4) 0.2190(3) 0.0398(19) Uani 1 1 d . . .
H61 H 0.4556 0.6086 0.2079 0.048 Uiso 1 1 calc R . .
C62 C 0.4328(8) 0.6587(4) 0.2686(3) 0.046(2) Uani 1 1 d . . .
H62A H 0.3547 0.6878 0.2844 0.055 Uiso 1 1 calc R . .
H62B H 0.5018 0.6922 0.2629 0.055 Uiso 1 1 calc R . .
C63 C 0.4993(8) 0.5766(4) 0.3034(3) 0.049(2) Uani 1 1 d . . .
H63A H 0.4321 0.5419 0.3069 0.059 Uiso 1 1 calc R . .
H63B H 0.5806 0.5494 0.2881 0.059 Uiso 1 1 calc R . .
C64 C 0.5443(8) 0.5834(4) 0.3538(3) 0.048(2) Uani 1 1 d . . .
H64A H 0.5936 0.6275 0.3504 0.057 Uiso 1 1 calc R . .
H64B H 0.6101 0.5327 0.3689 0.057 Uiso 1 1 calc R . .
C65 C 0.4257(8) 0.5995(4) 0.3881(3) 0.047(2) Uani 1 1 d . . .
H65A H 0.3783 0.5544 0.3924 0.056 Uiso 1 1 calc R . .
H65B H 0.3583 0.6492 0.3727 0.056 Uiso 1 1 calc R . .
C66 C 0.4716(7) 0.6090(4) 0.4392(3) 0.0419(19) Uani 1 1 d . . .
H66A H 0.5422 0.5604 0.4539 0.050 Uiso 1 1 calc R . .
H66B H 0.5154 0.6556 0.4349 0.050 Uiso 1 1 calc R . .
C67 C 0.3552(7) 0.6215(4) 0.4746(3) 0.045(2) Uani 1 1 d . . .
H67B H 0.2824 0.6686 0.4592 0.054 Uiso 1 1 calc R . .
H67A H 0.3143 0.5737 0.4801 0.054 Uiso 1 1 calc R . .
C68 C 0.3989(7) 0.6347(4) 0.5239(3) 0.046(2) Uani 1 1 d . . .
H68A H 0.4362 0.6838 0.5185 0.055 Uiso 1 1 calc R . .
H68B H 0.4742 0.5886 0.5387 0.055 Uiso 1 1 calc R . .
C69 C 0.2831(8) 0.6437(4) 0.5597(3) 0.048(2) Uani 1 1 d . . .
H69B H 0.2066 0.6886 0.5443 0.058 Uiso 1 1 calc R . .
H69A H 0.2479 0.5939 0.5657 0.058 Uiso 1 1 calc R . .
C70 C 0.3231(8) 0.6595(5) 0.6082(3) 0.061(2) Uani 1 1 d . . .
H70B H 0.3494 0.7121 0.6029 0.073 Uiso 1 1 calc R . .
H70A H 0.4045 0.6173 0.6228 0.073 Uiso 1 1 calc R . .
C71 C 0.1993(10) 0.6604(9) 0.6461(4) 0.134(6) Uani 1 1 d . . .
H71B H 0.1216 0.7065 0.6334 0.160 Uiso 1 1 calc R . .
H71A H 0.1659 0.6103 0.6489 0.160 Uiso 1 1 calc R . .
C72 C 0.2473(14) 0.6671(8) 0.6951(6) 0.158(6) Uani 1 1 d . . .
H72A H 0.3274 0.6231 0.7070 0.237 Uiso 1 1 calc R . .
H72B H 0.1729 0.6636 0.7175 0.237 Uiso 1 1 calc R . .
H72C H 0.2727 0.7189 0.6928 0.237 Uiso 1 1 calc R . .
O1C O 0.9597(6) 0.8117(3) -0.0016(2) 0.0600(15) Uani 1 1 d . . .
N1C N 0.9885(6) 0.7775(4) 0.0806(3) 0.0536(18) Uani 1 1 d . . .
C1C C 0.9081(9) 0.9211(5) 0.0449(3) 0.071(3) Uani 1 1 d . . .
H1CA H 0.8713 0.9544 0.0135 0.107 Uiso 1 1 calc R . .
H1CB H 0.9862 0.9398 0.0557 0.107 Uiso 1 1 calc R . .
H1CC H 0.8361 0.9255 0.0685 0.107 Uiso 1 1 calc R . .
C2C C 0.9569(8) 0.8313(5) 0.0403(4) 0.056(2) Uani 1 1 d . . .
C3C C 0.9944(8) 0.7947(6) 0.1296(3) 0.065(2) Uani 1 1 d . . .
H3CB H 1.0856 0.8033 0.1364 0.097 Uiso 1 1 calc R . .
H3CC H 0.9774 0.7490 0.1535 0.097 Uiso 1 1 calc R . .
H3CA H 0.9240 0.8432 0.1314 0.097 Uiso 1 1 calc R . .
C4C C 1.0401(10) 0.6900(5) 0.0782(4) 0.090(3) Uani 1 1 d . . .
H4CC H 1.0358 0.6842 0.0445 0.135 Uiso 1 1 calc R . .
H4CA H 0.9824 0.6578 0.0973 0.135 Uiso 1 1 calc R . .
H4CB H 1.1355 0.6712 0.0911 0.135 Uiso 1 1 calc R . .
O1D O 0.6565(8) 0.6140(4) 0.8621(3) 0.081(2) Uani 1 1 d . . .
N1D N 0.7854(10) 0.6752(5) 0.9016(3) 0.085(3) Uani 1 1 d . . .
C1D C 0.8491(16) 0.5262(6) 0.9196(4) 0.138(5) Uani 1 1 d . . .
H1DA H 0.9216 0.5073 0.8986 0.208 Uiso 1 1 calc R . .
H1DC H 0.7927 0.4864 0.9280 0.208 Uiso 1 1 calc R . .
H1DB H 0.8911 0.5336 0.9492 0.208 Uiso 1 1 calc R . .
C2D C 0.7549(17) 0.6096(6) 0.8925(4) 0.101(4) Uani 1 1 d . . .
C3D C 0.9046(13) 0.6747(6) 0.9353(4) 0.106(4) Uani 1 1 d . . .
H3DB H 0.9827 0.6859 0.9163 0.159 Uiso 1 1 calc R . .
H3DA H 0.9321 0.6218 0.9570 0.159 Uiso 1 1 calc R . .
H3DC H 0.8756 0.7162 0.9544 0.159 Uiso 1 1 calc R . .
C4D C 0.7028(10) 0.7553(5) 0.8735(3) 0.073(3) Uani 1 1 d . . .
H4DC H 0.6054 0.7607 0.8806 0.109 Uiso 1 1 calc R . .
H4DB H 0.7135 0.7577 0.8388 0.109 Uiso 1 1 calc R . .
H4DA H 0.7361 0.7992 0.8828 0.109 Uiso 1 1 calc R . .
O1E O 0.5887(6) 0.2093(3) 1.0532(2) 0.0636(16) Uani 1 1 d . . .
N1E N 0.4294(8) 0.2806(9) 0.9931(3) 0.112(4) Uani 1 1 d . . .
C1E C 0.4698(14) 0.1272(9) 1.0183(5) 0.153(7) Uani 1 1 d . . .
H1EC H 0.5520 0.0849 1.0304 0.229 Uiso 1 1 calc R . .
H1EA H 0.4480 0.1264 0.9847 0.229 Uiso 1 1 calc R . .
H1EB H 0.3920 0.1177 1.0381 0.229 Uiso 1 1 calc R . .
C2E C 0.4963(10) 0.2080(8) 1.0211(4) 0.080(3) Uani 1 1 d . . .
C3E C 0.3309(12) 0.2872(8) 0.9538(5) 0.141(5) Uani 1 1 d . . .
H3EB H 0.3645 0.3123 0.9233 0.211 Uiso 1 1 calc R . .
H3EC H 0.2419 0.3203 0.9598 0.211 Uiso 1 1 calc R . .
H3EA H 0.3200 0.2333 0.9518 0.211 Uiso 1 1 calc R . .
C4E C 0.4679(17) 0.3567(8) 0.9999(5) 0.153(6) Uani 1 1 d . . .
H4EC H 0.3921 0.4030 0.9874 0.229 Uiso 1 1 calc R . .
H4EA H 0.5508 0.3630 0.9823 0.229 Uiso 1 1 calc R . .
H4EB H 0.4858 0.3535 1.0343 0.229 Uiso 1 1 calc R . .
O1A O 0.9160(13) 0.3804(8) 0.2018(5) 0.107(4) Uiso 0.67 1 d P A 1
N1A N 0.8075(15) 0.3042(9) 0.1695(5) 0.087(4) Uani 0.67 1 d P A 1
C1A C 0.6828(15) 0.4418(8) 0.1484(6) 0.091(5) Uani 0.67 1 d P A 1
H1AA H 0.6996 0.4828 0.1212 0.136 Uiso 0.67 1 calc PR A 1
H1AB H 0.6481 0.4676 0.1752 0.136 Uiso 0.67 1 calc PR A 1
H1AC H 0.6146 0.4149 0.1383 0.136 Uiso 0.67 1 calc PR A 1
C2A C 0.8131(19) 0.3816(9) 0.1645(6) 0.082(5) Uani 0.67 1 d P A 1
C3A C 0.6896(15) 0.2723(8) 0.1602(7) 0.092(5) Uani 0.67 1 d P A 1
H3AA H 0.7077 0.2447 0.1331 0.138 Uiso 0.67 1 calc PR A 1
H3AB H 0.6079 0.3166 0.1521 0.138 Uiso 0.67 1 calc PR A 1
H3AC H 0.6738 0.2340 0.1890 0.138 Uiso 0.67 1 calc PR A 1
C4A C 0.9480(13) 0.2373(8) 0.1919(5) 0.053(4) Uiso 0.67 1 d P A 1
H4AA H 1.0256 0.2471 0.1722 0.064 Uiso 0.67 1 calc PR A 1
H4AB H 0.9353 0.1831 0.1919 0.064 Uiso 0.67 1 calc PR A 1
H4AC H 0.9670 0.2417 0.2251 0.064 Uiso 0.67 1 calc PR A 1
O1B O 0.8835(19) 0.5114(10) 0.0368(6) 0.177(6) Uani 0.67 1 d P B 2
N1B N 0.7123(18) 0.4390(14) 0.0623(9) 0.168(8) Uani 0.67 1 d P B 2
C1B C 0.755(2) 0.5366(12) 0.1085(7) 0.135 Uiso 0.67 1 d P B 2
H1BA H 0.8110 0.5764 0.1078 0.202 Uiso 0.67 1 calc PR B 2
H1BB H 0.7756 0.4962 0.1387 0.202 Uiso 0.67 1 calc PR B 2
H1BC H 0.6572 0.5637 0.1064 0.202 Uiso 0.67 1 calc PR B 2
C2B C 0.788(2) 0.4954(14) 0.0657(9) 0.130(7) Uani 0.67 1 d P B 2
C3B C 0.588(2) 0.4331(11) 0.0907(7) 0.124 Uiso 0.67 1 d P B 2
H3BA H 0.5867 0.4628 0.1167 0.186 Uiso 0.67 1 calc PR B 2
H3BB H 0.5911 0.3764 0.1046 0.186 Uiso 0.67 1 calc PR B 2
H3BC H 0.5054 0.4563 0.0696 0.186 Uiso 0.67 1 calc PR B 2
C4B C 0.745(2) 0.3958(17) 0.0176(10) 0.180(10) Uani 0.67 1 d P B 2
H4BA H 0.8344 0.4026 0.0054 0.271 Uiso 0.67 1 calc PR B 2
H4BB H 0.6731 0.4200 -0.0080 0.271 Uiso 0.67 1 calc PR B 2
H4BC H 0.7475 0.3383 0.0281 0.271 Uiso 0.67 1 calc PR B 2
N1Z N 0.742(3) 0.3273(16) 0.2121(10) 0.207(10) Uiso 0.67 1 d P C 3
O1Z O 0.908(3) 0.252(2) 0.1713(10) 0.252 Uiso 0.67 1 d PD C 3
C1Z C 0.9292(12) 0.4002(7) 0.1736(5) 0.040(3) Uiso 0.67 1 d P C 3
H1ZA H 1.0021 0.3855 0.1517 0.061 Uiso 0.67 1 calc PR C 3
H1ZB H 0.9674 0.4181 0.2003 0.061 Uiso 0.67 1 calc PR C 3
H1ZC H 0.8559 0.4438 0.1560 0.061 Uiso 0.67 1 calc PR C 3
C2Z C 0.863(5) 0.318(2) 0.1963(15) 0.208(16) Uiso 0.67 1 d PD C 3
C3Z C 0.651(3) 0.3982(16) 0.2315(9) 0.176(9) Uiso 0.67 1 d P C 3
H3ZC H 0.5923 0.3771 0.2561 0.265 Uiso 0.67 1 calc PR C 3
H3ZB H 0.5942 0.4359 0.2049 0.265 Uiso 0.67 1 calc PR C 3
H3ZA H 0.7108 0.4262 0.2458 0.265 Uiso 0.67 1 calc PR C 3
C4Z C 0.630(3) 0.2708(18) 0.2024(11) 0.204(13) Uiso 0.67 1 d P C 3
H4ZC H 0.5839 0.2556 0.2322 0.306 Uiso 0.67 1 calc PR C 3
H4ZB H 0.6807 0.2221 0.1923 0.306 Uiso 0.67 1 calc PR C 3
H4ZA H 0.5616 0.3022 0.1770 0.306 Uiso 0.67 1 calc PR C 3

loop_
_atom_site_aniso_label
_atom_site_aniso_U_11
_atom_site_aniso_U_22
_atom_site_aniso_U_33
_atom_site_aniso_U_23
_atom_site_aniso_U_13
_atom_site_aniso_U_12
O1 0.048(3) 0.042(3) 0.039(3) 0.004(3) -0.004(3) -0.012(3)
O3 0.037(4) 0.043(3) 0.063(4) 0.009(3) -0.009(3) -0.012(3)
O19 0.043(3) 0.041(3) 0.065(4) -0.003(3) -0.015(3) -0.010(3)
O21 0.048(3) 0.040(3) 0.069(4) -0.016(3) -0.008(3) -0.016(3)
O37 0.049(4) 0.031(3) 0.081(4) -0.014(3) -0.001(3) -0.015(3)
O39 0.048(3) 0.045(3) 0.082(4) -0.016(3) 0.008(3) -0.021(3)
O55 0.046(3) 0.045(4) 0.058(4) -0.018(3) 0.004(3) -0.013(3)
O57 0.049(3) 0.040(3) 0.049(3) -0.004(3) -0.011(2) -0.011(3)
C1 0.046(5) 0.035(5) 0.047(5) -0.006(4) 0.002(4) -0.021(4)
C2 0.033(5) 0.033(4) 0.056(5) 0.000(4) -0.009(4) -0.008(4)
C3 0.047(6) 0.036(5) 0.061(6) -0.008(4) -0.004(5) -0.016(4)
C4 0.037(5) 0.026(4) 0.052(5) -0.008(4) -0.002(4) -0.003(4)
C5 0.060(6) 0.025(4) 0.040(5) -0.004(3) 0.002(4) -0.017(4)
C6 0.042(5) 0.032(4) 0.043(5) -0.010(4) -0.003(4) -0.015(4)
C7 0.038(5) 0.030(4) 0.038(5) 0.001(3) 0.000(3) -0.010(4)
C8 0.050(5) 0.025(4) 0.045(5) 0.007(3) -0.005(4) -0.004(4)
C9 0.038(4) 0.042(5) 0.038(5) -0.004(4) 0.001(3) -0.008(4)
C10 0.045(5) 0.033(4) 0.057(5) -0.008(4) 0.006(4) -0.014(4)
C11 0.050(5) 0.033(4) 0.058(5) -0.008(4) -0.001(4) -0.012(4)
C12 0.046(5) 0.024(4) 0.043(5) -0.007(3) -0.008(4) -0.008(3)
C13 0.028(4) 0.034(4) 0.049(5) 0.000(4) 0.000(4) -0.009(3)
C14 0.034(4) 0.025(4) 0.059(5) -0.005(4) -0.003(4) -0.001(3)
C15 0.042(5) 0.037(5) 0.056(5) -0.008(4) -0.005(4) -0.019(4)
C16 0.046(5) 0.029(4) 0.061(5) -0.012(4) 0.003(4) -0.010(4)
C17 0.041(5) 0.039(5) 0.063(6) -0.010(4) -0.001(4) -0.016(4)
C18 0.059(5) 0.050(5) 0.058(6) -0.016(4) -0.003(4) -0.018(4)
C19 0.039(5) 0.036(5) 0.047(5) -0.003(4) -0.006(4) -0.003(4)
C20 0.036(5) 0.041(5) 0.047(5) -0.013(4) -0.008(4) -0.013(4)
C21 0.032(4) 0.024(4) 0.064(5) -0.013(4) 0.005(4) -0.007(4)
C22 0.045(5) 0.030(5) 0.055(5) -0.005(4) -0.006(4) -0.012(4)
C23 0.044(5) 0.033(5) 0.052(5) -0.009(4) -0.005(4) -0.014(4)
C24 0.036(5) 0.043(5) 0.062(6) -0.005(4) 0.000(4) -0.020(4)
C25 0.040(5) 0.026(4) 0.045(5) -0.004(4) 0.000(4) -0.001(4)
C26 0.057(5) 0.028(4) 0.064(6) -0.011(4) 0.000(4) -0.021(4)
C27 0.054(5) 0.042(5) 0.066(6) -0.011(4) 0.007(4) -0.013(4)
C28 0.045(5) 0.038(5) 0.065(6) -0.009(4) 0.003(4) -0.018(4)
C29 0.043(5) 0.048(5) 0.059(5) -0.020(4) -0.001(4) -0.012(4)
C30 0.034(5) 0.031(4) 0.070(6) -0.013(4) -0.002(4) -0.015(4)
C31 0.032(5) 0.040(5) 0.074(6) -0.016(4) -0.004(4) -0.012(4)
C32 0.039(5) 0.024(4) 0.068(6) -0.012(4) 0.000(4) -0.008(4)
C33 0.030(4) 0.041(5) 0.062(5) -0.010(4) 0.001(4) -0.010(4)
C34 0.041(5) 0.027(4) 0.060(5) -0.007(4) -0.003(4) -0.009(4)
C35 0.040(5) 0.033(4) 0.062(6) -0.002(4) 0.000(4) -0.001(4)
C36 0.064(6) 0.042(5) 0.057(6) -0.007(4) 0.000(4) -0.006(4)
C37 0.048(6) 0.030(5) 0.067(6) -0.006(4) -0.006(4) -0.022(4)
C38 0.050(6) 0.040(5) 0.062(6) -0.015(4) -0.009(4) -0.017(5)
C39 0.037(5) 0.031(5) 0.065(6) -0.013(4) 0.007(4) -0.010(4)
C40 0.051(5) 0.025(4) 0.048(5) -0.002(4) 0.002(4) -0.012(4)
C41 0.047(5) 0.043(5) 0.050(5) -0.009(4) -0.006(4) -0.011(4)
C42 0.050(5) 0.027(4) 0.066(6) -0.007(4) 0.002(4) -0.018(4)
C43 0.044(5) 0.035(5) 0.054(5) 0.002(4) -0.003(4) -0.020(4)
C44 0.037(4) 0.038(5) 0.051(5) -0.008(4) 0.000(4) -0.010(4)
C45 0.043(5) 0.029(4) 0.066(6) -0.004(4) 0.001(4) -0.008(4)
C46 0.040(5) 0.033(4) 0.060(6) -0.007(4) 0.001(4) 0.001(4)
C47 0.044(5) 0.033(4) 0.053(5) -0.006(4) -0.008(4) -0.011(4)
C48 0.038(5) 0.029(4) 0.051(5) -0.002(4) 0.001(4) -0.003(4)
C49 0.052(5) 0.024(4) 0.050(5) 0.007(4) -0.008(4) -0.002(4)
C50 0.053(5) 0.034(5) 0.051(5) -0.002(4) 0.000(4) -0.003(4)
C51 0.069(6) 0.044(5) 0.073(6) -0.017(4) 0.019(5) -0.023(4)
C52 0.086(7) 0.044(5) 0.058(6) -0.016(4) 0.017(5) -0.012(5)
C53 0.156(11) 0.056(6) 0.083(8) -0.013(6) 0.037(7) -0.048(7)
C54 0.231(15) 0.057(7) 0.073(8) -0.017(6) 0.036(8) -0.008(8)
C55 0.038(5) 0.021(4) 0.058(6) -0.013(4) -0.007(4) -0.007(3)
C56 0.029(4) 0.054(6) 0.046(5) -0.015(5) -0.006(4) -0.012(4)
C57 0.041(5) 0.020(4) 0.044(5) 0.006(4) -0.007(4) -0.004(3)
C58 0.033(4) 0.033(5) 0.040(5) -0.001(4) -0.003(3) -0.005(3)
C59 0.029(4) 0.054(6) 0.052(5) -0.004(5) -0.004(4) -0.018(4)
C60 0.044(5) 0.023(5) 0.050(6) -0.001(4) -0.012(4) -0.012(4)
C61 0.036(4) 0.029(4) 0.052(5) -0.009(4) -0.009(4) -0.002(4)
C62 0.043(5) 0.034(4) 0.064(6) -0.008(4) 0.006(4) -0.018(4)
C63 0.046(5) 0.039(5) 0.062(6) -0.008(4) -0.011(4) -0.011(4)
C64 0.051(5) 0.026(4) 0.058(5) 0.001(4) -0.010(4) 0.000(4)
C65 0.046(5) 0.027(4) 0.062(6) 0.006(4) -0.008(4) -0.012(4)
C66 0.044(5) 0.024(4) 0.054(5) 0.003(4) -0.006(4) -0.008(4)
C67 0.037(5) 0.037(5) 0.064(6) -0.008(4) -0.001(4) -0.020(4)
C68 0.037(5) 0.035(5) 0.060(5) -0.005(4) -0.005(4) -0.002(4)
C69 0.042(5) 0.030(4) 0.072(6) -0.011(4) -0.005(4) -0.008(4)
C70 0.053(6) 0.051(5) 0.080(7) -0.021(5) -0.010(5) -0.010(4)
C71 0.067(7) 0.244(15) 0.073(7) -0.110(9) -0.039(6) 0.070(8)
C72 0.104(11) 0.119(11) 0.25(2) -0.052(12) 0.040(11) -0.020(9)
O1C 0.074(4) 0.054(4) 0.049(4) -0.010(3) 0.001(3) -0.009(3)
N1C 0.052(4) 0.056(5) 0.054(5) -0.001(4) -0.008(3) -0.025(4)
C1C 0.078(7) 0.054(6) 0.084(7) -0.024(5) -0.015(5) -0.009(5)
C2C 0.048(5) 0.047(6) 0.073(7) -0.001(6) -0.001(5) -0.020(4)
C3C 0.049(5) 0.099(7) 0.048(6) -0.009(5) -0.007(4) -0.026(5)
C4C 0.098(8) 0.043(6) 0.122(9) 0.008(6) -0.044(6) -0.024(5)
O1D 0.098(5) 0.058(4) 0.095(5) -0.028(4) 0.000(4) -0.025(4)
N1D 0.122(7) 0.058(6) 0.085(6) -0.026(5) 0.026(5) -0.031(5)
C1D 0.266(17) 0.047(7) 0.098(9) -0.008(6) -0.041(10) -0.032(8)
C2D 0.174(14) 0.053(8) 0.075(8) -0.011(7) 0.053(8) -0.027(9)
C3D 0.154(11) 0.083(8) 0.084(8) -0.024(6) -0.037(8) -0.028(7)
C4D 0.089(7) 0.041(6) 0.097(7) -0.020(5) 0.012(6) -0.029(5)
O1E 0.052(4) 0.061(4) 0.066(4) 0.005(3) -0.008(3) -0.006(3)
N1E 0.048(5) 0.210(13) 0.057(6) -0.018(7) -0.032(5) 0.010(7)
C1E 0.159(12) 0.249(17) 0.155(12) -0.150(12) 0.094(10) -0.168(13)
C2E 0.028(5) 0.147(11) 0.052(6) -0.015(7) 0.004(5) 0.001(6)
C3E 0.083(9) 0.138 0.174(13) 0.000(10) -0.007(9) 0.001(8)
C4E 0.189(16) 0.107(11) 0.139(13) -0.048(10) -0.029(11) 0.034(11)
N1A 0.086(10) 0.085(11) 0.085(10) -0.036(8) -0.011(8) 0.009(8)
C1A 0.088(12) 0.047(9) 0.134(14) -0.020(9) -0.028(10) -0.006(9)
C2A 0.112(15) 0.042(9) 0.088(12) -0.017(8) 0.005(10) -0.008(10)
C3A 0.052(9) 0.068(10) 0.169(18) -0.033(10) -0.034(10) -0.030(8)
O1B 0.155(15) 0.189(16) 0.165(14) 0.011(12) 0.008(11) -0.038(12)
N1B 0.100(14) 0.19(2) 0.23(2) -0.041(17) 0.048(14) -0.080(14)
C2B 0.104(16) 0.149(19) 0.15(2) -0.047(16) 0.055(14) -0.047(15)
C4B 0.124 0.22(3) 0.19(2) -0.04(2) 0.022(17) -0.024(18)

loop_
_atom_type_symbol
_atom_type_description
_atom_type_scat_dispersion_real
_atom_type_scat_dispersion_imag
_atom_type_scat_source
O O 0.0106 0.0060 'International Tables Vol C Tables 4.2.6.8 and 6.1.1.4'
H H 0.0000 0.0000 'International Tables Vol C Tables 4.2.6.8 and 6.1.1.4'
C C 0.0033 0.0016 'International Tables Vol C Tables 4.2.6.8 and 6.1.1.4'
N N 0.0061 0.0033 'International Tables Vol C Tables 4.2.6.8 and 6.1.1.4'

loop_
_geom_angle_atom_site_label_1
_geom_angle_atom_site_label_2
_geom_angle_atom_site_label_3
_geom_angle
_geom_angle_site_symmetry_1
_geom_angle_site_symmetry_3
_geom_angle_publ_flag
C1 O1 H1O 115(4) . . ?
C3 O3 H3O 112(4) . . ?
C19 O19 H19O 121(4) . . ?
C21 O21 H21O 164(8) . . ?
C37 O37 H37O 111(5) . . ?
C39 O39 H39O 109.5 . . ?
C55 O55 H55O 107(10) . . ?
C57 O57 H57O 119(6) . . ?
O1 C1 C2 122.1(7) . . ?
O1 C1 C6 117.1(7) . . ?
C2 C1 C6 120.8(7) . . ?
C3 C2 C1 119.6(7) . . ?
C3 C2 H2 120.2 . . ?
C1 C2 H2 120.2 . . ?
O3 C3 C2 120.6(7) . . ?
O3 C3 C4 117.7(7) . . ?
C2 C3 C4 121.7(7) . . ?
C5 C4 C3 116.4(7) . . ?
C5 C4 C25 122.0(6) . . ?
C3 C4 C25 121.6(7) . . ?
C6 C5 C4 125.2(7) . . ?
C6 C5 H5 117.4 . . ?
C4 C5 H5 117.4 . . ?
C5 C6 C1 116.4(7) . . ?
C5 C6 C7 121.8(6) . . ?
C1 C6 C7 121.8(6) . . ?
C58 C7 C8 115.0(6) . . ?
C58 C7 C6 109.7(5) . . ?
C8 C7 C6 112.2(6) . . ?
C58 C7 H7 106.4 . . ?
C8 C7 H7 106.4 . . ?
C6 C7 H7 106.4 . . ?
C7 C8 C9 112.8(5) . . ?
C7 C8 H8A 109.0 . . ?
C9 C8 H8A 109.0 . . ?
C7 C8 H8B 109.0 . . ?
C9 C8 H8B 109.0 . . ?
H8A C8 H8B 107.8 . . ?
C10 C9 C8 115.5(6) . . ?
C10 C9 H9A 108.4 . . ?
C8 C9 H9A 108.4 . . ?
C10 C9 H9B 108.4 . . ?
C8 C9 H9B 108.4 . . ?
H9A C9 H9B 107.5 . . ?
C11 C10 C9 115.3(6) . . ?
C11 C10 H10A 108.5 . . ?
C9 C10 H10A 108.5 . . ?
C11 C10 H10B 108.5 . . ?
C9 C10 H10B 108.5 . . ?
H10A C10 H10B 107.5 . . ?
C10 C11 C12 115.2(6) . . ?
C10 C11 H11A 108.5 . . ?
C12 C11 H11A 108.5 . . ?
C10 C11 H11B 108.5 . . ?
C12 C11 H11B 108.5 . . ?
H11A C11 H11B 107.5 . . ?
C13 C12 C11 113.7(6) . . ?
C13 C12 H12B 108.8 . . ?
C11 C12 H12B 108.8 . . ?
C13 C12 H12A 108.8 . . ?
C11 C12 H12A 108.8 . . ?
H12B C12 H12A 107.7 . . ?
C14 C13 C12 114.4(5) . . ?
C14 C13 H13A 108.7 . . ?
C12 C13 H13A 108.7 . . ?
C14 C13 H13B 108.7 . . ?
C12 C13 H13B 108.6 . . ?
H13A C13 H13B 107.6 . . ?
C15 C14 C13 113.4(6) . . ?
C15 C14 H14A 108.9 . . ?
C13 C14 H14A 108.9 . . ?
C15 C14 H14B 108.9 . . ?
C13 C14 H14B 108.9 . . ?
H14A C14 H14B 107.7 . . ?
C14 C15 C16 115.4(6) . . ?
C14 C15 H15A 108.4 . . ?
C16 C15 H15A 108.4 . . ?
C14 C15 H15B 108.4 . . ?
C16 C15 H15B 108.4 . . ?
H15A C15 H15B 107.5 . . ?
C15 C16 C17 114.3(6) . . ?
C15 C16 H16A 108.7 . . ?
C17 C16 H16A 108.7 . . ?
C15 C16 H16B 108.7 . . ?
C17 C16 H16B 108.7 . . ?
H16A C16 H16B 107.6 . . ?
C18 C17 C16 114.4(6) . . ?
C18 C17 H17A 108.7 . . ?
C16 C17 H17A 108.7 . . ?
C18 C17 H17B 108.7 . . ?
C16 C17 H17B 108.7 . . ?
H17A C17 H17B 107.6 . . ?
C17 C18 H18A 109.5 . . ?
C17 C18 H18B 109.5 . . ?
H18A C18 H18B 109.5 . . ?
C17 C18 H18C 109.5 . . ?
H18A C18 H18C 109.5 . . ?
H18B C18 H18C 109.5 . . ?
O19 C19 C20 114.8(6) . . ?
O19 C19 C24 123.9(7) . . ?
C20 C19 C24 121.3(7) . . ?
C19 C20 C21 119.9(7) . . ?
C19 C20 H20 120.0 . . ?
C21 C20 H20 120.1 . . ?
O21 C21 C22 123.2(6) . . ?
O21 C21 C20 116.1(6) . . ?
C22 C21 C20 120.7(6) . . ?
C21 C22 C23 117.3(7) . . ?
C21 C22 C43 120.6(6) . . ?
C23 C22 C43 122.0(6) . . ?
C24 C23 C22 123.0(7) . . ?
C24 C23 H23 118.5 . . ?
C22 C23 H23 118.5 . . ?
C23 C24 C19 117.7(7) . . ?
C23 C24 C25 122.2(7) . . ?
C19 C24 C25 120.1(7) . . ?
C4 C25 C26 111.6(6) . . ?
C4 C25 C24 111.1(6) . . ?
C26 C25 C24 114.1(6) . . ?
C4 C25 H25 106.5 . . ?
C26 C25 H25 106.5 . . ?
C24 C25 H25 106.5 . . ?
C25 C26 C27 110.3(6) . . ?
C25 C26 H26A 109.6 . . ?
C27 C26 H26A 109.6 . . ?
C25 C26 H26B 109.6 . . ?
C27 C26 H26B 109.6 . . ?
H26A C26 H26B 108.1 . . ?
C28 C27 C26 114.0(6) . . ?
C28 C27 H27A 108.7 . . ?
C26 C27 H27A 108.7 . . ?
C28 C27 H27B 108.7 . . ?
C26 C27 H27B 108.7 . . ?
H27A C27 H27B 107.6 . . ?
C27 C28 C29 114.3(6) . . ?
C27 C28 H28A 108.7 . . ?
C29 C28 H28A 108.7 . . ?
C27 C28 H28B 108.7 . . ?
C29 C28 H28B 108.7 . . ?
H28A C28 H28B 107.6 . . ?
C30 C29 C28 113.3(6) . . ?
C30 C29 H29B 108.9 . . ?
C28 C29 H29B 108.9 . . ?
C30 C29 H29A 108.9 . . ?
C28 C29 H29A 108.9 . . ?
H29B C29 H29A 107.7 . . ?
C29 C30 C31 114.7(6) . . ?
C29 C30 H30B 108.6 . . ?
C31 C30 H30B 108.6 . . ?
C29 C30 H30A 108.6 . . ?
C31 C30 H30A 108.6 . . ?
H30B C30 H30A 107.6 . . ?
C30 C31 C32 113.6(6) . . ?
C30 C31 H31A 108.8 . . ?
C32 C31 H31A 108.8 . . ?
C30 C31 H31B 108.8 . . ?
C32 C31 H31B 108.8 . . ?
H31A C31 H31B 107.7 . . ?
C33 C32 C31 115.1(6) . . ?
C33 C32 H32A 108.5 . . ?
C31 C32 H32A 108.5 . . ?
C33 C32 H32B 108.5 . . ?
C31 C32 H32B 108.5 . . ?
H32A C32 H32B 107.5 . . ?
C34 C33 C32 114.7(6) . . ?
C34 C33 H33B 108.6 . . ?
C32 C33 H33B 108.6 . . ?
C34 C33 H33A 108.6 . . ?
C32 C33 H33A 108.6 . . ?
H33B C33 H33A 107.6 . . ?
C33 C34 C35 115.3(6) . . ?
C33 C34 H34B 108.5 . . ?
C35 C34 H34B 108.5 . . ?
C33 C34 H34A 108.4 . . ?
C35 C34 H34A 108.5 . . ?
H34B C34 H34A 107.5 . . ?
C36 C35 C34 114.1(6) . . ?
C36 C35 H35B 108.7 . . ?
C34 C35 H35B 108.7 . . ?
C36 C35 H35A 108.7 . . ?
C34 C35 H35A 108.7 . . ?
H35B C35 H35A 107.6 . . ?
C35 C36 H36B 109.5 . . ?
C35 C36 H36A 109.5 . . ?
H36B C36 H36A 109.5 . . ?
C35 C36 H36C 109.5 . . ?
H36B C36 H36C 109.5 . . ?
H36A C36 H36C 109.5 . . ?
C38 C37 C42 122.0(7) . . ?
C38 C37 O37 120.7(7) . . ?
C42 C37 O37 117.2(7) . . ?
C39 C38 C37 119.9(7) . . ?
C39 C38 H38 120.1 . . ?
C37 C38 H38 120.0 . . ?
C38 C39 O39 119.9(7) . . ?
C38 C39 C40 121.1(7) . . ?
O39 C39 C40 118.9(6) . . ?
C41 C40 C39 118.1(7) . . ?
C41 C40 C61 119.5(6) . . ?
C39 C40 C61 122.3(7) . . ?
C40 C41 C42 123.0(7) . . ?
C40 C41 H41 118.5 . . ?
C42 C41 H41 118.5 . . ?
C37 C42 C41 115.8(7) . . ?
C37 C42 C43 123.2(7) . . ?
C41 C42 C43 121.0(7) . . ?
C42 C43 C44 111.6(6) . . ?
C42 C43 C22 111.3(6) . . ?
C44 C43 C22 115.6(6) . . ?
C42 C43 H43 105.8 . . ?
C44 C43 H43 105.8 . . ?
C22 C43 H43 105.8 . . ?
C45 C44 C43 112.7(6) . . ?
C45 C44 H44B 109.0 . . ?
C43 C44 H44B 109.0 . . ?
C45 C44 H44A 109.0 . . ?
C43 C44 H44A 109.0 . . ?
H44B C44 H44A 107.8 . . ?
C46 C45 C44 113.3(6) . . ?
C46 C45 H45A 108.9 . . ?
C44 C45 H45A 108.9 . . ?
C46 C45 H45B 108.9 . . ?
C44 C45 H45B 108.9 . . ?
H45A C45 H45B 107.7 . . ?
C47 C46 C45 115.4(6) . . ?
C47 C46 H46B 108.4 . . ?
C45 C46 H46B 108.4 . . ?
C47 C46 H46A 108.4 . . ?
C45 C46 H46A 108.4 . . ?
H46B C46 H46A 107.5 . . ?
C46 C47 C48 113.5(6) . . ?
C46 C47 H47A 108.9 . . ?
C48 C47 H47A 108.9 . . ?
C46 C47 H47B 108.9 . . ?
C48 C47 H47B 108.9 . . ?
H47A C47 H47B 107.7 . . ?
C47 C48 C49 115.5(6) . . ?
C47 C48 H48A 108.4 . . ?
C49 C48 H48A 108.4 . . ?
C47 C48 H48B 108.4 . . ?
C49 C48 H48B 108.4 . . ?
H48A C48 H48B 107.5 . . ?
C50 C49 C48 114.3(6) . . ?
C50 C49 H49A 108.7 . . ?
C48 C49 H49A 108.7 . . ?
C50 C49 H49B 108.7 . . ?
C48 C49 H49B 108.7 . . ?
H49A C49 H49B 107.6 . . ?
C49 C50 C51 115.5(7) . . ?
C49 C50 H50A 108.4 . . ?
C51 C50 H50A 108.4 . . ?
C49 C50 H50B 108.4 . . ?
C51 C50 H50B 108.4 . . ?
H50A C50 H50B 107.5 . . ?
C52 C51 C50 113.6(7) . . ?
C52 C51 H51A 108.9 . . ?
C50 C51 H51A 108.9 . . ?
C52 C51 H51B 108.9 . . ?
C50 C51 H51B 108.9 . . ?
H51A C51 H51B 107.7 . . ?
C51 C52 C53 114.9(8) . . ?
C51 C52 H52A 108.6 . . ?
C53 C52 H52A 108.6 . . ?
C51 C52 H52B 108.6 . . ?
C53 C52 H52B 108.6 . . ?
H52A C52 H52B 107.5 . . ?
C54 C53 C52 113.3(9) . . ?
C54 C53 H53A 108.9 . . ?
C52 C53 H53A 108.9 . . ?
C54 C53 H53B 108.9 . . ?
C52 C53 H53B 108.9 . . ?
H53A C53 H53B 107.7 . . ?
C53 C54 H54A 109.5 . . ?
C53 C54 H54B 109.5 . . ?
H54A C54 H54B 109.5 . . ?
C53 C54 H54C 109.5 . . ?
H54A C54 H54C 109.5 . . ?
H54B C54 H54C 109.5 . . ?
C60 C55 C56 121.0(7) . . ?
C60 C55 O55 124.0(6) . . ?
C56 C55 O55 115.0(7) . . ?
C55 C56 C57 120.9(7) . . ?
C55 C56 H32 119.6 . . ?
C57 C56 H32 119.6 . . ?
O57 C57 C58 124.2(6) . . ?
O57 C57 C56 115.6(7) . . ?
C58 C57 C56 120.2(6) . . ?
C57 C58 C59 116.9(7) . . ?
C57 C58 C7 120.0(6) . . ?
C59 C58 C7 123.1(7) . . ?
C60 C59 C58 125.0(7) . . ?
C60 C59 H31 117.5 . . ?
C58 C59 H31 117.5 . . ?
C55 C60 C59 116.0(6) . . ?
C55 C60 C61 121.0(6) . . ?
C59 C60 C61 123.0(7) . . ?
C60 C61 C62 114.6(6) . . ?
C60 C61 C40 110.2(5) . . ?
C62 C61 C40 113.5(6) . . ?
C60 C61 H61 105.9 . . ?
C62 C61 H61 105.9 . . ?
C40 C61 H61 105.9 . . ?
C61 C62 C63 113.3(6) . . ?
C61 C62 H62A 108.9 . . ?
C63 C62 H62A 108.9 . . ?
C61 C62 H62B 108.9 . . ?
C63 C62 H62B 108.9 . . ?
H62A C62 H62B 107.7 . . ?
C64 C63 C62 115.2(6) . . ?
C64 C63 H63A 108.5 . . ?
C62 C63 H63A 108.5 . . ?
C64 C63 H63B 108.5 . . ?
C62 C63 H63B 108.5 . . ?
H63A C63 H63B 107.5 . . ?
C63 C64 C65 114.7(6) . . ?
C63 C64 H64A 108.6 . . ?
C65 C64 H64A 108.6 . . ?
C63 C64 H64B 108.6 . . ?
C65 C64 H64B 108.6 . . ?
H64A C64 H64B 107.6 . . ?
C64 C65 C66 114.6(6) . . ?
C64 C65 H65A 108.6 . . ?
C66 C65 H65A 108.6 . . ?
C64 C65 H65B 108.6 . . ?
C66 C65 H65B 108.6 . . ?
H65A C65 H65B 107.6 . . ?
C67 C66 C65 115.2(6) . . ?
C67 C66 H66A 108.5 . . ?
C65 C66 H66A 108.5 . . ?
C67 C66 H66B 108.5 . . ?
C65 C66 H66B 108.5 . . ?
H66A C66 H66B 107.5 . . ?
C68 C67 C66 115.3(6) . . ?
C68 C67 H67B 108.5 . . ?
C66 C67 H67B 108.5 . . ?
C68 C67 H67A 108.5 . . ?
C66 C67 H67A 108.5 . . ?
H67B C67 H67A 107.5 . . ?
C67 C68 C69 114.8(6) . . ?
C67 C68 H68A 108.6 . . ?
C69 C68 H68A 108.6 . . ?
C67 C68 H68B 108.6 . . ?
C69 C68 H68B 108.6 . . ?
H68A C68 H68B 107.5 . . ?
C70 C69 C68 115.7(6) . . ?
C70 C69 H69B 108.3 . . ?
C68 C69 H69B 108.3 . . ?
C70 C69 H69A 108.3 . . ?
C68 C69 H69A 108.3 . . ?
H69B C69 H69A 107.4 . . ?
C69 C70 C71 113.0(7) . . ?
C69 C70 H70B 109.0 . . ?
C71 C70 H70B 109.0 . . ?
C69 C70 H70A 109.0 . . ?
C71 C70 H70A 109.0 . . ?
H70B C70 H70A 107.8 . . ?
C72 C71 C70 111.4(9) . . ?
C72 C71 H71B 109.3 . . ?
C70 C71 H71B 109.3 . . ?
C72 C71 H71A 109.3 . . ?
C70 C71 H71A 109.3 . . ?
H71B C71 H71A 108.0 . . ?
C71 C72 H72A 109.5 . . ?
C71 C72 H72B 109.5 . . ?
H72A C72 H72B 109.5 . . ?
C71 C72 H72C 109.5 . . ?
H72A C72 H72C 109.5 . . ?
H72B C72 H72C 109.5 . . ?
C2C N1C C3C 125.9(8) . . ?
C2C N1C C4C 118.9(7) . . ?
C3C N1C C4C 114.7(7) . . ?
C2C C1C H1CA 109.5 . . ?
C2C C1C H1CB 109.5 . . ?
H1CA C1C H1CB 109.5 . . ?
C2C C1C H1CC 109.5 . . ?
H1CA C1C H1CC 109.5 . . ?
H1CB C1C H1CC 109.5 . . ?
O1C C2C N1C 122.4(8) . . ?
O1C C2C C1C 120.8(8) . . ?
N1C C2C C1C 116.7(9) . . ?
N1C C3C H3CB 109.5 . . ?
N1C C3C H3CC 109.5 . . ?
H3CB C3C H3CC 109.5 . . ?
N1C C3C H3CA 109.5 . . ?
H3CB C3C H3CA 109.5 . . ?
H3CC C3C H3CA 109.5 . . ?
N1C C4C H4CC 109.5 . . ?
N1C C4C H4CA 109.5 . . ?
H4CC C4C H4CA 109.5 . . ?
N1C C4C H4CB 109.5 . . ?
H4CC C4C H4CB 109.5 . . ?
H4CA C4C H4CB 109.5 . . ?
C2D N1D C4D 117.1(10) . . ?
C2D N1D C3D 123.9(11) . . ?
C4D N1D C3D 118.8(8) . . ?
C2D C1D H1DA 109.5 . . ?
C2D C1D H1DC 109.5 . . ?
H1DA C1D H1DC 109.5 . . ?
C2D C1D H1DB 109.5 . . ?
H1DA C1D H1DB 109.5 . . ?
H1DC C1D H1DB 109.5 . . ?
O1D C2D N1D 121.0(11) . . ?
O1D C2D C1D 122.6(11) . . ?
N1D C2D C1D 116.4(14) . . ?
N1D C3D H3DB 109.5 . . ?
N1D C3D H3DA 109.5 . . ?
H3DB C3D H3DA 109.5 . . ?
N1D C3D H3DC 109.5 . . ?
H3DB C3D H3DC 109.5 . . ?
H3DA C3D H3DC 109.5 . . ?
N1D C4D H4DC 109.5 . . ?
N1D C4D H4DB 109.5 . . ?
H4DC C4D H4DB 109.5 . . ?
N1D C4D H4DA 109.5 . . ?
H4DC C4D H4DA 109.5 . . ?
H4DB C4D H4DA 109.5 . . ?
C2E N1E C3E 122.9(13) . . ?
C2E N1E C4E 119.3(9) . . ?
C3E N1E C4E 117.6(12) . . ?
C2E C1E H1EC 109.5 . . ?
C2E C1E H1EA 109.5 . . ?
H1EC C1E H1EA 109.5 . . ?
C2E C1E H1EB 109.5 . . ?
H1EC C1E H1EB 109.5 . . ?
H1EA C1E H1EB 109.5 . . ?
O1E C2E N1E 117.3(11) . . ?
O1E C2E C1E 117.3(11) . . ?
N1E C2E C1E 125.4(11) . . ?
N1E C3E H3EB 109.5 . . ?
N1E C3E H3EC 109.5 . . ?
H3EB C3E H3EC 109.5 . . ?
N1E C3E H3EA 109.5 . . ?
H3EB C3E H3EA 109.5 . . ?
H3EC C3E H3EA 109.5 . . ?
N1E C4E H4EC 109.5 . . ?
N1E C4E H4EA 109.5 . . ?
H4EC C4E H4EA 109.5 . . ?
N1E C4E H4EB 109.5 . . ?
H4EC C4E H4EB 109.5 . . ?
H4EA C4E H4EB 109.5 . . ?
C2A N1A C3A 127.7(14) . . ?
C2A N1A C4A 116.1(14) . . ?
C3A N1A C4A 116.0(12) . . ?
C2A C1A H1AA 109.5 . . ?
C2A C1A H1AB 109.5 . . ?
H1AA C1A H1AB 109.5 . . ?
C2A C1A H1AC 109.4 . . ?
H1AA C1A H1AC 109.5 . . ?
H1AB C1A H1AC 109.5 . . ?
N1A C2A C1A 116.1(15) . . ?
N1A C2A O1A 103.9(13) . . ?
C1A C2A O1A 128.9(13) . . ?
N1A C3A H3AA 109.5 . . ?
N1A C3A H3AB 109.5 . . ?
H3AA C3A H3AB 109.5 . . ?
N1A C3A H3AC 109.5 . . ?
H3AA C3A H3AC 109.5 . . ?
H3AB C3A H3AC 109.5 . . ?
N1A C4A H4AA 109.5 . . ?
N1A C4A H4AB 109.5 . . ?
H4AA C4A H4AB 109.5 . . ?
N1A C4A H4AC 109.5 . . ?
H4AA C4A H4AC 109.5 . . ?
H4AB C4A H4AC 109.5 . . ?
C2B N1B C3B 122(2) . . ?
C2B N1B C4B 115.2(19) . . ?
C3B N1B C4B 121.5(19) . . ?
C2B C1B H1BA 109.4 . . ?
C2B C1B H1BB 109.5 . . ?
H1BA C1B H1BB 109.5 . . ?
C2B C1B H1BC 109.5 . . ?
H1BA C1B H1BC 109.5 . . ?
H1BB C1B H1BC 109.5 . . ?
O1B C2B N1B 124(2) . . ?
O1B C2B C1B 121(2) . . ?
N1B C2B C1B 115(2) . . ?
N1B C3B H3BA 109.5 . . ?
N1B C3B H3BB 109.5 . . ?
H3BA C3B H3BB 109.5 . . ?
N1B C3B H3BC 109.4 . . ?
H3BA C3B H3BC 109.5 . . ?
H3BB C3B H3BC 109.5 . . ?
N1B C4B H4BA 109.5 . . ?
N1B C4B H4BB 109.5 . . ?
H4BA C4B H4BB 109.5 . . ?
N1B C4B H4BC 109.5 . . ?
H4BA C4B H4BC 109.5 . . ?
H4BB C4B H4BC 109.5 . . ?
C2Z N1Z C3Z 131(3) . . ?
C2Z N1Z C4Z 123(3) . . ?
C3Z N1Z C4Z 104(2) . . ?
C2Z C1Z H1ZA 109.4 . . ?
C2Z C1Z H1ZB 109.4 . . ?
H1ZA C1Z H1ZB 109.5 . . ?
C2Z C1Z H1ZC 109.6 . . ?
H1ZA C1Z H1ZC 109.5 . . ?
H1ZB C1Z H1ZC 109.5 . . ?
N1Z C2Z O1Z 117(4) . . ?
N1Z C2Z C1Z 120(3) . . ?
O1Z C2Z C1Z 113(3) . . ?
N1Z C3Z H3ZC 109.5 . . ?
N1Z C3Z H3ZB 109.5 . . ?
H3ZC C3Z H3ZB 109.5 . . ?
N1Z C3Z H3ZA 109.4 . . ?
H3ZC C3Z H3ZA 109.5 . . ?
H3ZB C3Z H3ZA 109.5 . . ?
N1Z C4Z H4ZC 109.5 . . ?
N1Z C4Z H4ZB 109.4 . . ?
H4ZC C4Z H4ZB 109.5 . . ?
N1Z C4Z H4ZA 109.5 . . ?
H4ZC C4Z H4ZA 109.5 . . ?
H4ZB C4Z H4ZA 109.5 . . ?

loop_
_geom_bond_atom_site_label_1
_geom_bond_atom_site_label_2
_geom_bond_distance
_geom_bond_site_symmetry_2
_geom_bond_publ_flag
O1 C1 1.370(8) . ?
O1 H1O 0.90(7) . ?
O3 C3 1.375(9) . ?
O3 H3O 0.92(8) . ?
O19 C19 1.382(8) . ?
O19 H19O 1.04(9) . ?
O21 C21 1.377(8) . ?
O21 H21O 1.31(19) . ?
O37 C37 1.388(9) . ?
O37 H37O 0.77(7) . ?
O39 C39 1.386(8) . ?
O39 H39O 0.8200 . ?
O55 C55 1.387(8) . ?
O55 H55O 0.70(12) . ?
O57 C57 1.375(8) . ?
O57 H57O 0.99(11) . ?
C1 C2 1.402(9) . ?
C1 C6 1.416(10) . ?
C2 C3 1.385(10) . ?
C2 H2 0.9300 . ?
C3 C4 1.399(10) . ?
C4 C5 1.390(9) . ?
C4 C25 1.511(10) . ?
C5 C6 1.377(9) . ?
C5 H5 0.9300 . ?
C6 C7 1.539(9) . ?
C7 C58 1.521(9) . ?
C7 C8 1.525(9) . ?
C7 H7 0.9800 . ?
C8 C9 1.543(9) . ?
C8 H8A 0.9700 . ?
C8 H8B 0.9700 . ?
C9 C10 1.515(9) . ?
C9 H9A 0.9700 . ?
C9 H9B 0.9700 . ?
C10 C11 1.506(9) . ?
C10 H10A 0.9700 . ?
C10 H10B 0.9700 . ?
C11 C12 1.534(9) . ?
C11 H11A 0.9700 . ?
C11 H11B 0.9700 . ?
C12 C13 1.531(9) . ?
C12 H12B 0.9700 . ?
C12 H12A 0.9700 . ?
C13 C14 1.508(9) . ?
C13 H13A 0.9700 . ?
C13 H13B 0.9700 . ?
C14 C15 1.508(9) . ?
C14 H14A 0.9700 . ?
C14 H14B 0.9700 . ?
C15 C16 1.512(9) . ?
C15 H15A 0.9700 . ?
C15 H15B 0.9700 . ?
C16 C17 1.513(9) . ?
C16 H16A 0.9700 . ?
C16 H16B 0.9700 . ?
C17 C18 1.507(9) . ?
C17 H17A 0.9700 . ?
C17 H17B 0.9700 . ?
C18 H18A 0.9600 . ?
C18 H18B 0.9600 . ?
C18 H18C 0.9600 . ?
C19 C20 1.380(9) . ?
C19 C24 1.391(10) . ?
C20 C21 1.394(9) . ?
C20 H20 0.9300 . ?
C21 C22 1.393(9) . ?
C22 C23 1.404(9) . ?
C22 C43 1.523(9) . ?
C23 C24 1.383(9) . ?
C23 H23 0.9300 . ?
C24 C25 1.545(10) . ?
C25 C26 1.525(9) . ?
C25 H25 0.9800 . ?
C26 C27 1.549(9) . ?
C26 H26A 0.9700 . ?
C26 H26B 0.9700 . ?
C27 C28 1.520(10) . ?
C27 H27A 0.9700 . ?
C27 H27B 0.9700 . ?
C28 C29 1.526(10) . ?
C28 H28A 0.9700 . ?
C28 H28B 0.9700 . ?
C29 C30 1.500(9) . ?
C29 H29B 0.9700 . ?
C29 H29A 0.9700 . ?
C30 C31 1.519(9) . ?
C30 H30B 0.9700 . ?
C30 H30A 0.9700 . ?
C31 C32 1.528(9) . ?
C31 H31A 0.9700 . ?
C31 H31B 0.9700 . ?
C32 C33 1.520(9) . ?
C32 H32A 0.9700 . ?
C32 H32B 0.9700 . ?
C33 C34 1.506(9) . ?
C33 H33B 0.9700 . ?
C33 H33A 0.9700 . ?
C34 C35 1.534(9) . ?
C34 H34B 0.9700 . ?
C34 H34A 0.9700 . ?
C35 C36 1.478(10) . ?
C35 H35B 0.9700 . ?
C35 H35A 0.9700 . ?
C36 H36B 0.9600 . ?
C36 H36A 0.9600 . ?
C36 H36C 0.9600 . ?
C37 C38 1.379(10) . ?
C37 C42 1.385(10) . ?
C38 C39 1.378(10) . ?
C38 H38 0.9300 . ?
C39 C40 1.387(9) . ?
C40 C41 1.364(10) . ?
C40 C61 1.534(9) . ?
C41 C42 1.434(10) . ?
C41 H41 0.9300 . ?
C42 C43 1.523(10) . ?
C43 C44 1.521(9) . ?
C43 H43 0.9800 . ?
C44 C45 1.522(9) . ?
C44 H44B 0.9700 . ?
C44 H44A 0.9700 . ?
C45 C46 1.514(9) . ?
C45 H45A 0.9700 . ?
C45 H45B 0.9700 . ?
C46 C47 1.502(9) . ?
C46 H46B 0.9700 . ?
C46 H46A 0.9700 . ?
C47 C48 1.503(9) . ?
C47 H47A 0.9700 . ?
C47 H47B 0.9700 . ?
C48 C49 1.514(9) . ?
C48 H48A 0.9700 . ?
C48 H48B 0.9700 . ?
C49 C50 1.494(9) . ?
C49 H49A 0.9700 . ?
C49 H49B 0.9700 . ?
C50 C51 1.537(10) . ?
C50 H50A 0.9700 . ?
C50 H50B 0.9700 . ?
C51 C52 1.501(10) . ?
C51 H51A 0.9700 . ?
C51 H51B 0.9700 . ?
C52 C53 1.524(12) . ?
C52 H52A 0.9700 . ?
C52 H52B 0.9700 . ?
C53 C54 1.515(13) . ?
C53 H53A 0.9700 . ?
C53 H53B 0.9700 . ?
C54 H54A 0.9600 . ?
C54 H54B 0.9600 . ?
C54 H54C 0.9600 . ?
C55 C60 1.380(10) . ?
C55 C56 1.388(9) . ?
C56 C57 1.390(9) . ?
C56 H32 0.9300 . ?
C57 C58 1.375(9) . ?
C58 C59 1.393(9) . ?
C59 C60 1.390(9) . ?
C59 H31 0.9300 . ?
C60 C61 1.515(9) . ?
C61 C62 1.526(9) . ?
C61 H61 0.9800 . ?
C62 C63 1.537(9) . ?
C62 H62A 0.9700 . ?
C62 H62B 0.9700 . ?
C63 C64 1.503(9) . ?
C63 H63A 0.9700 . ?
C63 H63B 0.9700 . ?
C64 C65 1.511(10) . ?
C64 H64A 0.9700 . ?
C64 H64B 0.9700 . ?
C65 C66 1.537(9) . ?
C65 H65A 0.9700 . ?
C65 H65B 0.9700 . ?
C66 C67 1.510(9) . ?
C66 H66A 0.9700 . ?
C66 H66B 0.9700 . ?
C67 C68 1.507(9) . ?
C67 H67B 0.9700 . ?
C67 H67A 0.9700 . ?
C68 C69 1.508(10) . ?
C68 H68A 0.9700 . ?
C68 H68B 0.9700 . ?
C69 C70 1.495(10) . ?
C69 H69B 0.9700 . ?
C69 H69A 0.9700 . ?
C70 C71 1.599(13) . ?
C70 H70B 0.9700 . ?
C70 H70A 0.9700 . ?
C71 C72 1.475(16) . ?
C71 H71B 0.9700 . ?
C71 H71A 0.9700 . ?
C72 H72A 0.9600 . ?
C72 H72B 0.9600 . ?
C72 H72C 0.9600 . ?
O1C C2C 1.273(10) . ?
N1C C2C 1.282(10) . ?
N1C C3C 1.453(9) . ?
N1C C4C 1.480(10) . ?
C1C C2C 1.531(11) . ?
C1C H1CA 0.9600 . ?
C1C H1CB 0.9600 . ?
C1C H1CC 0.9600 . ?
C3C H3CB 0.9600 . ?
C3C H3CC 0.9600 . ?
C3C H3CA 0.9600 . ?
C4C H4CC 0.9600 . ?
C4C H4CA 0.9600 . ?
C4C H4CB 0.9600 . ?
O1D C2D 1.259(15) . ?
N1D C2D 1.290(13) . ?
N1D C4D 1.483(11) . ?
N1D C3D 1.494(12) . ?
C1D C2D 1.556(15) . ?
C1D H1DA 0.9600 . ?
C1D H1DC 0.9600 . ?
C1D H1DB 0.9600 . ?
C3D H3DB 0.9600 . ?
C3D H3DA 0.9600 . ?
C3D H3DC 0.9600 . ?
C4D H4DC 0.9600 . ?
C4D H4DB 0.9600 . ?
C4D H4DA 0.9600 . ?
O1E C2E 1.277(11) . ?
N1E C2E 1.347(13) . ?
N1E C3E 1.426(14) . ?
N1E C4E 1.475(15) . ?
C1E C2E 1.474(15) . ?
C1E H1EC 0.9600 . ?
C1E H1EA 0.9600 . ?
C1E H1EB 0.9600 . ?
C3E H3EB 0.9600 . ?
C3E H3EC 0.9600 . ?
C3E H3EA 0.9600 . ?
C4E H4EC 0.9600 . ?
C4E H4EA 0.9600 . ?
C4E H4EB 0.9600 . ?
O1A C2A 1.44(2) . ?
N1A C2A 1.31(2) . ?
N1A C3A 1.425(18) . ?
N1A C4A 1.609(18) . ?
C1A C2A 1.451(19) . ?
C1A H1AA 0.9600 . ?
C1A H1AB 0.9600 . ?
C1A H1AC 0.9600 . ?
C3A H3AA 0.9600 . ?
C3A H3AB 0.9600 . ?
C3A H3AC 0.9600 . ?
C4A H4AA 0.9600 . ?
C4A H4AB 0.9600 . ?
C4A H4AC 0.9600 . ?
O1B C2B 1.27(2) . ?
N1B C2B 1.35(3) . ?
N1B C3B 1.46(2) . ?
N1B C4B 1.56(3) . ?
C1B C2B 1.50(3) . ?
C1B H1BA 0.9600 . ?
C1B H1BB 0.9600 . ?
C1B H1BC 0.9600 . ?
C3B H3BA 0.9600 . ?
C3B H3BB 0.9600 . ?
C3B H3BC 0.9600 . ?
C4B H4BA 0.9600 . ?
C4B H4BB 0.9600 . ?
C4B H4BC 0.9600 . ?
N1Z C2Z 1.25(4) . ?
N1Z C3Z 1.52(3) . ?
N1Z C4Z 1.66(3) . ?
O1Z C2Z 1.42(4) . ?
C1Z C2Z 1.68(4) . ?
C1Z H1ZA 0.9600 . ?
C1Z H1ZB 0.9600 . ?
C1Z H1ZC 0.9600 . ?
C3Z H3ZC 0.9600 . ?
C3Z H3ZB 0.9600 . ?
C3Z H3ZA 0.9600 . ?
C4Z H4ZC 0.9600 . ?
C4Z H4ZB 0.9600 . ?
C4Z H4ZA 0.9600 . ?

loop_
_cod_changelog_entry_id
_cod_changelog_entry_author
_cod_changelog_entry_date
_cod_changelog_entry_text
1 'Vaitkus, Antanas' 2022-04-22T19:15:00+03:00 'Updated bibliographic information.'
